data_7036679
loop_
_publ_author_name
'Shen, Hai-Yun'
'Wang, Wen-Min'
'Bi, Yan-Xia'
'Gao, Hong-Ling'
'Liu, Shuang'
'Cui, Jian-Zhong'

_publ_section_title
;
 Luminescence, magnetocaloric effect and single-molecule magnet behavior
 in lanthanide complexes based on a tridentate ligand derived from
 8-hydroxyquinoline.
;
_journal_issue 43
_journal_name_full 'Dalton transactions (Cambridge, England : 2003)'
_journal_page_first 18893
_journal_page_last 18901
_journal_paper_doi 10.1039/c5dt02894a
_journal_volume 44
_journal_year 2015
_chemical_formula_sum 'C26 H11 Eu F12 N2 O5 S'
_chemical_formula_weight 843.39
_chemical_name_systematic
; 
 ? 
;
_space_group_IT_number 15
_symmetry_cell_setting monoclinic
_symmetry_space_group_name_Hall '-C 2yc'
_symmetry_space_group_name_H-M 'C 1 2/c 1'
_atom_sites_solution_hydrogens geom
_atom_sites_solution_primary direct
_atom_sites_solution_secondary difmap
_audit_creation_method SHELXL-97
_audit_update_record
;
2015-09-10 deposited with the CCDC.
2015-09-29 downloaded from the CCDC.
;
_cell_angle_alpha 90.00
_cell_angle_beta 104.94(3)
_cell_angle_gamma 90.00
_cell_formula_units_Z 8
_cell_length_a 23.754(5)
_cell_length_b 12.591(3)
_cell_length_c 20.266(4)
_cell_measurement_reflns_used 9707
_cell_measurement_temperature 113(2)
_cell_measurement_theta_max 27.8744
_cell_measurement_theta_min 1.8449
_cell_volume 5856(2)
_computing_cell_refinement crystalclear
_computing_data_collection crystalclear
_computing_data_reduction crystalclear
_computing_molecular_graphics 'Bruker SHELXTL'
_computing_publication_material 'Bruker SHELXTL'
_computing_structure_refinement 'SHELXL-97 (Sheldrick, 1997)'
_computing_structure_solution 'SHELXS-97 (Sheldrick, 1990)'
_diffrn_ambient_temperature 113(2)
_diffrn_measured_fraction_theta_full 0.996
_diffrn_measured_fraction_theta_max 0.996
_diffrn_measurement_device_type 'rigaku saturn'
_diffrn_measurement_method '\w scans'
_diffrn_radiation_monochromator graphite
_diffrn_radiation_source 'fine-focus sealed tube'
_diffrn_radiation_type MoK\a
_diffrn_radiation_wavelength 0.71073
_diffrn_reflns_av_R_equivalents 0.0301
_diffrn_reflns_av_sigmaI/netI 0.0254
_diffrn_reflns_limit_h_max 31
_diffrn_reflns_limit_h_min -31
_diffrn_reflns_limit_k_max 15
_diffrn_reflns_limit_k_min -16
_diffrn_reflns_limit_l_max 21
_diffrn_reflns_limit_l_min -26
_diffrn_reflns_number 28301
_diffrn_reflns_theta_full 27.90
_diffrn_reflns_theta_max 27.90
_diffrn_reflns_theta_min 1.84
_diffrn_standards_decay_% 0
_diffrn_standards_interval_count 0
_diffrn_standards_interval_time 0
_diffrn_standards_number 0
_exptl_absorpt_coefficient_mu 2.330
_exptl_absorpt_correction_T_max 0.7674
_exptl_absorpt_correction_T_min 0.6529
_exptl_absorpt_correction_type multi-scan
_exptl_absorpt_process_details crystalclear
_exptl_crystal_colour yellow
_exptl_crystal_density_diffrn 1.913
_exptl_crystal_density_method 'not measured'
_exptl_crystal_description block
_exptl_crystal_F_000 3264
_exptl_crystal_size_max 0.20
_exptl_crystal_size_mid 0.18
_exptl_crystal_size_min 0.12
_refine_diff_density_max 1.455
_refine_diff_density_min -1.332
_refine_diff_density_rms 0.111
_refine_ls_extinction_method none
_refine_ls_goodness_of_fit_ref 1.050
_refine_ls_hydrogen_treatment mixed
_refine_ls_matrix_type full
_refine_ls_number_parameters 444
_refine_ls_number_reflns 6985
_refine_ls_number_restraints 120
_refine_ls_restrained_S_all 1.151
_refine_ls_R_factor_all 0.0333
_refine_ls_R_factor_gt 0.0297
_refine_ls_shift/su_max 0.002
_refine_ls_shift/su_mean 0.000
_refine_ls_structure_factor_coef Fsqd
_refine_ls_weighting_details 'calc w=1/[\s^2^(Fo^2^)+(0.0362P)^2^+23.8510P] where P=(Fo^2^+2Fc^2^)/3'
_refine_ls_weighting_scheme calc
_refine_ls_wR_factor_gt 0.0719
_refine_ls_wR_factor_ref 0.0738
_reflns_number_gt 6376
_reflns_number_total 6985
_reflns_threshold_expression >2sigma(I)
_cod_data_source_file c5dt02894a2.cif
_cod_data_source_block 1
_cod_depositor_comments
;
The following automatic conversions were performed:

'_symmetry_cell_setting' value 'Monoclinic' changed to 'monoclinic'
according to
/usr/data/users/saulius/crontab/automatic-downloads/rss-feeds/RSC/lib/dictionaries/cif_core.dic
dictionary named 'cif_core.dic' version 2.4.2 from 2011-04-26.

'_exptl_absorpt_correction_type' value 'MULTI-SCAN' changed to
'multi-scan' according to
/usr/data/users/saulius/crontab/automatic-downloads/rss-feeds/RSC/lib/dictionaries/cif_core.dic
dictionary named 'cif_core.dic' version 2.4.2 from 2011-04-26.

Automatic conversion script
Id: cif_fix_values 3271 2015-04-21 07:52:19Z andrius 

 Adding full bibliography for 7036674--7036680.cif.
;
_cod_original_sg_symbol_H-M C2/c
_cod_database_code 7036679

loop_
_symmetry_equiv_pos_as_xyz
'x, y, z'
'-x, y, -z+1/2'
'x+1/2, y+1/2, z'
'-x+1/2, y+1/2, -z+1/2'
'-x, -y, -z'
'x, -y, z-1/2'
'-x+1/2, -y+1/2, -z'
'x+1/2, -y+1/2, z-1/2'

loop_
_atom_site_label
_atom_site_type_symbol
_atom_site_fract_x
_atom_site_fract_y
_atom_site_fract_z
_atom_site_U_iso_or_equiv
_atom_site_adp_type
_atom_site_occupancy
_atom_site_symmetry_multiplicity
_atom_site_calc_flag
_atom_site_refinement_flags
_atom_site_disorder_assembly
_atom_site_disorder_group
Eu1 Eu 0.329957(6) 0.209833(11) 0.016528(7) 0.01361(6) Uani 1 1 d . . .
S1 S 0.50026(3) -0.03638(6) 0.10752(4) 0.02066(16) Uani 1 1 d . . .
F1 F 0.25510(14) -0.0886(2) -0.15038(16) 0.0473(9) Uani 0.868(4) 1 d PDU A 1
F2 F 0.19094(12) 0.0314(3) -0.1863(3) 0.0846(16) Uani 0.868(4) 1 d PDU A 1
F3 F 0.25148(17) -0.0122(3) -0.24325(14) 0.0633(12) Uani 0.868(4) 1 d PDU A 1
F2' F 0.2018(7) -0.0168(16) -0.1460(10) 0.0846(16) Uani 0.132(4) 1 d PDU A 2
F3' F 0.2110(8) 0.0406(14) -0.2405(7) 0.0792(6) Uani 0.132(4) 1 d PDU A 2
F1' F 0.2642(7) -0.0866(9) -0.1911(9) 0.0473(9) Uani 0.132(4) 1 d PDU A 2
F4 F 0.4168(2) 0.2119(3) -0.2210(2) 0.0459(10) Uani 0.711(7) 1 d PDU A 3
F5 F 0.3650(2) 0.3478(5) -0.2215(3) 0.080(2) Uani 0.711(7) 1 d PDU A 3
F6 F 0.4447(3) 0.3208(5) -0.1405(3) 0.078(2) Uani 0.711(7) 1 d PDU A 3
F4' F 0.3984(5) 0.2493(9) -0.2394(4) 0.0459(10) Uani 0.289(7) 1 d PDU A 4
F5' F 0.3835(7) 0.3855(7) -0.1821(7) 0.080(2) Uani 0.289(7) 1 d PDU A 4
F6' F 0.4545(5) 0.2830(14) -0.1414(8) 0.078(2) Uani 0.289(7) 1 d PDU A 4
F7 F 0.47825(12) 0.4928(2) 0.06230(13) 0.0461(6) Uani 1 1 d . . .
F8 F 0.42758(16) 0.5721(2) 0.11794(19) 0.0665(9) Uani 1 1 d . . .
F9 F 0.50407(15) 0.4899(3) 0.17099(16) 0.0871(14) Uani 1 1 d U . .
F10 F 0.42102(16) 0.2663(3) 0.30598(13) 0.0696(11) Uani 1 1 d . . .
F11 F 0.33200(15) 0.2269(3) 0.26857(15) 0.0662(9) Uani 1 1 d . . .
F12 F 0.39525(17) 0.1159(2) 0.25803(14) 0.0672(10) Uani 1 1 d . . .
O1 O 0.23696(9) 0.15753(17) 0.03115(11) 0.0170(4) Uani 1 1 d . . .
O2 O 0.28701(10) 0.09454(18) -0.07823(12) 0.0216(5) Uani 1 1 d . . .
O3 O 0.37176(10) 0.24320(19) -0.07684(11) 0.0206(4) Uani 1 1 d . . .
O4 O 0.39329(9) 0.35533(17) 0.05961(11) 0.0188(4) Uani 1 1 d . . .
O5 O 0.34435(10) 0.22195(18) 0.13724(11) 0.0200(5) Uani 1 1 d . . .
N1 N 0.33159(11) 0.0296(2) 0.06783(13) 0.0166(5) Uani 1 1 d . . .
N2 N 0.43137(11) 0.1166(2) 0.05175(13) 0.0163(5) Uani 1 1 d . . .
C1 C 0.28044(13) -0.0068(2) 0.07751(15) 0.0173(6) Uani 1 1 d . . .
C2 C 0.23067(13) 0.0615(2) 0.05802(15) 0.0173(6) Uani 1 1 d . . .
C3 C 0.17909(14) 0.0255(3) 0.06978(16) 0.0210(6) Uani 1 1 d . . .
H3 H 0.1453 0.0689 0.0572 0.025 Uiso 1 1 calc R . .
C4 C 0.17571(15) -0.0745(3) 0.10009(17) 0.0242(7) Uani 1 1 d . . .
H4 H 0.1398 -0.0962 0.1082 0.029 Uiso 1 1 calc R . .
C5 C 0.22258(15) -0.1410(3) 0.11813(17) 0.0238(7) Uani 1 1 d . . .
H5 H 0.2190 -0.2083 0.1378 0.029 Uiso 1 1 calc R . .
C6 C 0.27653(14) -0.1084(2) 0.10726(16) 0.0199(6) Uani 1 1 d . . .
C7 C 0.32816(15) -0.1696(3) 0.12637(17) 0.0242(7) Uani 1 1 d . . .
H7 H 0.3271 -0.2387 0.1449 0.029 Uiso 1 1 calc R . .
C8 C 0.37943(15) -0.1302(3) 0.11838(17) 0.0231(6) Uani 1 1 d . . .
H8 H 0.4143 -0.1704 0.1320 0.028 Uiso 1 1 calc R . .
C9 C 0.37954(14) -0.0282(2) 0.08947(15) 0.0185(6) Uani 1 1 d . . .
C10 C 0.43231(13) 0.0230(2) 0.08044(15) 0.0175(6) Uani 1 1 d . . .
C11 C 0.48730(13) 0.1459(2) 0.04822(15) 0.0164(6) Uani 1 1 d . . .
C12 C 0.50202(14) 0.2398(3) 0.01932(16) 0.0189(6) Uani 1 1 d . . .
H12 H 0.4734 0.2920 0.0010 0.023 Uiso 1 1 calc R . .
C13 C 0.55955(14) 0.2540(3) 0.01834(17) 0.0223(6) Uani 1 1 d . . .
H13 H 0.5704 0.3170 -0.0011 0.027 Uiso 1 1 calc R . .
C14 C 0.60226(14) 0.1776(3) 0.04537(17) 0.0236(7) Uani 1 1 d . . .
H14 H 0.6413 0.1895 0.0435 0.028 Uiso 1 1 calc R . .
C15 C 0.58857(13) 0.0856(3) 0.07449(17) 0.0222(6) Uani 1 1 d . . .
H15 H 0.6175 0.0340 0.0929 0.027 Uiso 1 1 calc R . .
C16 C 0.53043(13) 0.0710(3) 0.07592(15) 0.0186(6) Uani 1 1 d . . .
C17 C 0.24418(15) 0.0054(3) -0.18013(18) 0.0297(8) Uani 1 1 d D . .
C18 C 0.28648(14) 0.0890(3) -0.14028(17) 0.0226(7) Uani 1 1 d . A .
C19 C 0.32019(18) 0.1468(3) -0.17408(17) 0.0308(8) Uani 1 1 d . . .
H19 H 0.3155 0.1365 -0.2216 0.037 Uiso 1 1 calc R A .
C20 C 0.36082(16) 0.2199(3) -0.13879(17) 0.0244(7) Uani 1 1 d . A .
C21 C 0.39734(18) 0.2803(3) -0.17914(18) 0.0354(9) Uani 1 1 d D . .
C22 C 0.45919(17) 0.4850(3) 0.11749(18) 0.0289(8) Uani 1 1 d . . .
C23 C 0.42174(13) 0.3862(2) 0.11738(16) 0.0182(6) Uani 1 1 d . . .
C24 C 0.42153(14) 0.3432(3) 0.18035(16) 0.0222(7) Uani 1 1 d . . .
H24 H 0.4483 0.3685 0.2205 0.027 Uiso 1 1 calc R . .
C25 C 0.38213(14) 0.2630(3) 0.18500(16) 0.0194(6) Uani 1 1 d . . .
C26 C 0.38328(19) 0.2185(3) 0.25553(19) 0.0325(8) Uani 1 1 d . . .

loop_
_atom_site_aniso_label
_atom_site_aniso_U_11
_atom_site_aniso_U_22
_atom_site_aniso_U_33
_atom_site_aniso_U_23
_atom_site_aniso_U_13
_atom_site_aniso_U_12
Eu1 0.01276(8) 0.01295(8) 0.01381(9) 0.00223(5) 0.00108(5) -0.00224(5)
S1 0.0194(3) 0.0189(4) 0.0212(4) 0.0035(3) 0.0009(3) 0.0048(3)
F1 0.0635(19) 0.0224(12) 0.0449(18) -0.0018(13) -0.0062(15) -0.0099(12)
F2 0.0175(13) 0.061(2) 0.154(4) -0.065(3) -0.0170(18) 0.0074(13)
F3 0.094(3) 0.064(2) 0.0278(15) -0.0180(14) 0.0084(16) -0.042(2)
F2' 0.0175(13) 0.061(2) 0.154(4) -0.065(3) -0.0170(18) 0.0074(13)
F3' 0.0190(7) 0.0574(9) 0.1418(9) -0.0582(2) -0.0142(3) 0.0047(2)
F1' 0.0635(19) 0.0224(12) 0.0449(18) -0.0018(13) -0.0062(15) -0.0099(12)
F4 0.052(3) 0.047(3) 0.047(2) 0.0064(18) 0.0261(19) 0.0034(17)
F5 0.093(4) 0.070(3) 0.099(4) 0.068(3) 0.066(3) 0.040(3)
F6 0.100(3) 0.097(5) 0.0383(16) -0.005(3) 0.020(2) -0.076(3)
F4' 0.052(3) 0.047(3) 0.047(2) 0.0064(18) 0.0261(19) 0.0034(17)
F5' 0.093(4) 0.070(3) 0.099(4) 0.068(3) 0.066(3) 0.040(3)
F6' 0.100(3) 0.097(5) 0.0383(16) -0.005(3) 0.020(2) -0.076(3)
F7 0.0577(16) 0.0412(14) 0.0475(15) -0.0062(11) 0.0280(12) -0.0283(12)
F8 0.093(2) 0.0210(13) 0.103(3) -0.0066(14) 0.058(2) -0.0120(14)
F9 0.084(2) 0.090(2) 0.0551(18) 0.0390(17) -0.0393(16) -0.072(2)
F10 0.097(2) 0.088(2) 0.0155(12) 0.0062(13) -0.0010(13) -0.054(2)
F11 0.068(2) 0.103(3) 0.0416(16) 0.0069(16) 0.0387(15) -0.0065(18)
F12 0.128(3) 0.0382(15) 0.0345(14) 0.0182(12) 0.0190(16) 0.0129(17)
O1 0.0167(10) 0.0134(10) 0.0198(11) 0.0063(8) 0.0029(8) -0.0027(8)
O2 0.0205(11) 0.0203(11) 0.0220(11) -0.0014(9) 0.0016(9) -0.0027(9)
O3 0.0194(10) 0.0254(12) 0.0154(11) 0.0012(9) 0.0017(8) -0.0039(9)
O4 0.0197(10) 0.0187(11) 0.0161(10) 0.0011(8) 0.0013(8) -0.0052(8)
O5 0.0219(11) 0.0217(11) 0.0169(11) -0.0010(9) 0.0058(9) -0.0047(9)
N1 0.0175(12) 0.0145(12) 0.0161(12) -0.0001(10) 0.0013(9) -0.0013(9)
N2 0.0178(12) 0.0157(12) 0.0145(12) 0.0004(10) 0.0023(9) 0.0000(9)
C1 0.0210(14) 0.0141(14) 0.0154(14) 0.0012(11) 0.0024(11) -0.0039(11)
C2 0.0198(14) 0.0146(14) 0.0156(14) 0.0034(11) 0.0012(11) -0.0053(11)
C3 0.0188(14) 0.0210(15) 0.0215(15) 0.0055(12) 0.0023(12) -0.0041(12)
C4 0.0251(16) 0.0237(16) 0.0237(16) 0.0035(13) 0.0062(13) -0.0096(13)
C5 0.0293(17) 0.0166(15) 0.0246(16) 0.0061(13) 0.0050(13) -0.0078(13)
C6 0.0247(15) 0.0153(14) 0.0179(15) 0.0023(12) 0.0022(12) -0.0052(12)
C7 0.0318(17) 0.0154(15) 0.0245(17) 0.0070(13) 0.0055(13) -0.0003(13)
C8 0.0260(16) 0.0181(15) 0.0242(16) 0.0062(13) 0.0047(13) 0.0041(12)
C9 0.0225(15) 0.0167(14) 0.0155(14) 0.0012(11) 0.0034(11) -0.0007(11)
C10 0.0184(14) 0.0175(14) 0.0148(14) 0.0010(11) 0.0009(11) 0.0018(11)
C11 0.0141(13) 0.0167(14) 0.0170(14) -0.0024(11) 0.0012(10) -0.0001(11)
C12 0.0202(14) 0.0172(14) 0.0188(15) -0.0030(12) 0.0042(12) 0.0011(11)
C13 0.0184(14) 0.0256(16) 0.0222(16) -0.0032(13) 0.0040(12) -0.0038(13)
C14 0.0168(14) 0.0300(17) 0.0230(16) -0.0073(14) 0.0035(12) -0.0040(13)
C15 0.0157(14) 0.0259(16) 0.0225(16) -0.0048(13) 0.0004(12) 0.0032(12)
C16 0.0199(14) 0.0194(15) 0.0149(14) -0.0018(12) 0.0014(11) 0.0003(11)
C17 0.0307(18) 0.0226(17) 0.0288(18) -0.0010(14) -0.0047(14) -0.0018(14)
C18 0.0228(15) 0.0177(15) 0.0210(16) 0.0005(12) -0.0057(12) 0.0011(12)
C19 0.046(2) 0.0279(19) 0.0142(15) -0.0007(13) 0.0002(14) -0.0100(16)
C20 0.0290(17) 0.0251(17) 0.0176(15) 0.0030(13) 0.0034(13) -0.0016(13)
C21 0.051(2) 0.037(2) 0.0192(17) 0.0010(15) 0.0103(16) -0.0124(18)
C22 0.0357(19) 0.0261(18) 0.0211(17) 0.0016(14) 0.0004(14) -0.0135(15)
C23 0.0166(13) 0.0167(14) 0.0198(15) 0.0014(12) 0.0018(11) -0.0021(11)
C24 0.0224(15) 0.0253(17) 0.0163(15) 0.0009(12) 0.0004(12) -0.0065(12)
C25 0.0221(14) 0.0204(15) 0.0161(15) 0.0001(12) 0.0054(12) 0.0015(12)
C26 0.046(2) 0.033(2) 0.0192(17) 0.0006(14) 0.0100(16) -0.0128(16)

loop_
_atom_type_symbol
_atom_type_description
_atom_type_scat_dispersion_real
_atom_type_scat_dispersion_imag
_atom_type_scat_source
C C 0.0033 0.0016 'International Tables Vol C Tables 4.2.6.8 and 6.1.1.4'
H H 0.0000 0.0000 'International Tables Vol C Tables 4.2.6.8 and 6.1.1.4'
N N 0.0061 0.0033 'International Tables Vol C Tables 4.2.6.8 and 6.1.1.4'
O O 0.0106 0.0060 'International Tables Vol C Tables 4.2.6.8 and 6.1.1.4'
F F 0.0171 0.0103 'International Tables Vol C Tables 4.2.6.8 and 6.1.1.4'
S S 0.1246 0.1234 'International Tables Vol C Tables 4.2.6.8 and 6.1.1.4'
Eu Eu -0.1578 3.6682 'International Tables Vol C Tables 4.2.6.8 and 6.1.1.4'

loop_
_geom_angle_atom_site_label_1
_geom_angle_atom_site_label_2
_geom_angle_atom_site_label_3
_geom_angle
_geom_angle_site_symmetry_1
_geom_angle_site_symmetry_3
O1 Eu1 O5 106.30(8) 7 .
O1 Eu1 O4 84.27(8) 7 .
O5 Eu1 O4 70.49(8) . .
O1 Eu1 O3 85.65(8) 7 .
O5 Eu1 O3 145.24(7) . .
O4 Eu1 O3 78.66(8) . .
O1 Eu1 O1 72.35(8) 7 .
O5 Eu1 O1 77.51(8) . .
O4 Eu1 O1 132.82(8) . .
O3 Eu1 O1 136.96(8) . .
O1 Eu1 O2 89.88(8) 7 .
O5 Eu1 O2 140.68(8) . .
O4 Eu1 O2 148.14(8) . .
O3 Eu1 O2 69.66(8) . .
O1 Eu1 O2 73.69(8) . .
O1 Eu1 N1 139.40(8) 7 .
O5 Eu1 N1 69.38(8) . .
O4 Eu1 N1 127.25(8) . .
O3 Eu1 N1 121.70(8) . .
O1 Eu1 N1 67.28(8) . .
O2 Eu1 N1 75.06(8) . .
O1 Eu1 N2 156.46(8) 7 .
O5 Eu1 N2 82.54(8) . .
O4 Eu1 N2 78.16(8) . .
O3 Eu1 N2 75.69(8) . .
O1 Eu1 N2 131.18(8) . .
O2 Eu1 N2 96.78(8) . .
N1 Eu1 N2 64.03(8) . .
O1 Eu1 Eu1 36.70(5) 7 7
O5 Eu1 Eu1 92.07(6) . 7
O4 Eu1 Eu1 111.42(6) . 7
O3 Eu1 Eu1 114.33(6) . 7
O1 Eu1 Eu1 35.65(5) . 7
O2 Eu1 Eu1 79.78(6) . 7
N1 Eu1 Eu1 102.83(6) . 7
N2 Eu1 Eu1 166.83(6) . 7
C16 S1 C10 89.23(15) . .
C2 O1 Eu1 132.29(18) . 7
C2 O1 Eu1 119.84(18) . .
Eu1 O1 Eu1 107.64(8) 7 .
C18 O2 Eu1 136.3(2) . .
C20 O3 Eu1 137.1(2) . .
C23 O4 Eu1 135.8(2) . .
C25 O5 Eu1 134.9(2) . .
C9 N1 C1 119.3(3) . .
C9 N1 Eu1 123.8(2) . .
C1 N1 Eu1 116.69(19) . .
C10 N2 C11 110.6(3) . .
C10 N2 Eu1 115.8(2) . .
C11 N2 Eu1 133.6(2) . .
N1 C1 C6 121.4(3) . .
N1 C1 C2 117.5(3) . .
C6 C1 C2 121.0(3) . .
O1 C2 C3 123.9(3) . .
O1 C2 C1 118.7(3) . .
C3 C2 C1 117.4(3) . .
C2 C3 C4 121.3(3) . .
C2 C3 H3 119.4 . .
C4 C3 H3 119.4 . .
C5 C4 C3 121.9(3) . .
C5 C4 H4 119.0 . .
C3 C4 H4 119.0 . .
C4 C5 C6 119.3(3) . .
C4 C5 H5 120.3 . .
C6 C5 H5 120.3 . .
C7 C6 C5 123.7(3) . .
C7 C6 C1 117.2(3) . .
C5 C6 C1 119.0(3) . .
C8 C7 C6 120.4(3) . .
C8 C7 H7 119.8 . .
C6 C7 H7 119.8 . .
C7 C8 C9 118.6(3) . .
C7 C8 H8 120.7 . .
C9 C8 H8 120.7 . .
N1 C9 C8 122.9(3) . .
N1 C9 C10 114.0(3) . .
C8 C9 C10 123.1(3) . .
N2 C10 C9 122.3(3) . .
N2 C10 S1 115.8(2) . .
C9 C10 S1 121.9(2) . .
N2 C11 C16 114.2(3) . .
N2 C11 C12 125.9(3) . .
C16 C11 C12 120.0(3) . .
C13 C12 C11 117.9(3) . .
C13 C12 H12 121.0 . .
C11 C12 H12 121.0 . .
C12 C13 C14 121.5(3) . .
C12 C13 H13 119.2 . .
C14 C13 H13 119.2 . .
C15 C14 C13 121.2(3) . .
C15 C14 H14 119.4 . .
C13 C14 H14 119.4 . .
C14 C15 C16 117.6(3) . .
C14 C15 H15 121.2 . .
C16 C15 H15 121.2 . .
C11 C16 C15 121.8(3) . .
C11 C16 S1 110.2(2) . .
C15 C16 S1 128.0(3) . .
F2 C17 F1' 127.6(9) . .
F2 C17 F1 110.2(4) . .
F1' C17 F1 40.5(8) . .
F2 C17 F3' 59.7(8) . .
F1' C17 F3' 107.1(8) . .
F1 C17 F3' 135.1(8) . .
F2 C17 F3 108.3(3) . .
F1' C17 F3 63.1(8) . .
F1 C17 F3 103.1(3) . .
F3' C17 F3 52.0(8) . .
F2 C17 F2' 43.6(8) . .
F1' C17 F2' 104.6(8) . .
F1 C17 F2' 71.0(8) . .
F3' C17 F2' 100.8(7) . .
F3 C17 F2' 136.4(9) . .
F2 C17 C18 111.9(3) . .
F1' C17 C18 119.0(8) . .
F1 C17 C18 110.4(3) . .
F3' C17 C18 113.8(8) . .
F3 C17 C18 112.6(3) . .
F2' C17 C18 109.7(9) . .
O2 C18 C19 127.4(3) . .
O2 C18 C17 113.7(3) . .
C19 C18 C17 118.9(3) . .
C18 C19 C20 120.4(3) . .
C18 C19 H19 119.8 . .
C20 C19 H19 119.8 . .
O3 C20 C19 127.5(3) . .
O3 C20 C21 114.7(3) . .
C19 C20 C21 117.8(3) . .
F4' C21 F6 117.7(8) . .
F4' C21 F5 74.1(5) . .
F6 C21 F5 114.3(5) . .
F4' C21 F5' 108.4(6) . .
F6 C21 F5' 78.8(8) . .
F5 C21 F5' 41.0(6) . .
F4' C21 F4 29.6(5) . .
F6 C21 F4 104.0(5) . .
F5 C21 F4 103.7(4) . .
F5' C21 F4 134.4(6) . .
F4' C21 F6' 106.0(8) . .
F6 C21 F6' 22.7(8) . .
F5 C21 F6' 132.6(9) . .
F5' C21 F6' 101.1(7) . .
F4 C21 F6' 85.3(8) . .
F4' C21 C20 120.4(6) . .
F6 C21 C20 113.2(4) . .
F5 C21 C20 110.8(4) . .
F5' C21 C20 110.0(6) . .
F4 C21 C20 110.1(3) . .
F6' C21 C20 109.2(10) . .
F9 C22 F7 108.4(3) . .
F9 C22 F8 107.2(4) . .
F7 C22 F8 105.3(3) . .
F9 C22 C23 112.8(3) . .
F7 C22 C23 112.8(3) . .
F8 C22 C23 110.0(3) . .
O4 C23 C24 127.6(3) . .
O4 C23 C22 115.3(3) . .
C24 C23 C22 117.1(3) . .
C23 C24 C25 120.4(3) . .
C23 C24 H24 119.8 . .
C25 C24 H24 119.8 . .
O5 C25 C24 127.3(3) . .
O5 C25 C26 114.2(3) . .
C24 C25 C26 118.5(3) . .
F11 C26 F10 106.7(4) . .
F11 C26 F12 105.8(4) . .
F10 C26 F12 108.7(4) . .
F11 C26 C25 111.3(3) . .
F10 C26 C25 113.7(3) . .
F12 C26 C25 110.2(3) . .

loop_
_geom_bond_atom_site_label_1
_geom_bond_atom_site_label_2
_geom_bond_distance
_geom_bond_site_symmetry_2
Eu1 O1 2.336(2) 7
Eu1 O5 2.386(2) .
Eu1 O4 2.388(2) .
Eu1 O3 2.390(2) .
Eu1 O1 2.396(2) .
Eu1 O2 2.414(2) .
Eu1 N1 2.492(3) .
Eu1 N2 2.608(3) .
Eu1 Eu1 3.8195(8) 7
S1 C16 1.729(3) .
S1 C10 1.734(3) .
F1 C17 1.323(4) .
F2 C17 1.281(4) .
F3 C17 1.353(5) .
F2' C17 1.388(10) .
F3' C17 1.348(9) .
F1' C17 1.293(9) .
F4 C21 1.370(5) .
F5 C21 1.307(5) .
F6 C21 1.299(6) .
F4' C21 1.288(8) .
F5' C21 1.361(8) .
F6' C21 1.376(9) .
F7 C22 1.314(4) .
F8 C22 1.331(5) .
F9 C22 1.311(4) .
F10 C26 1.319(5) .
F11 C26 1.316(5) .
F12 C26 1.320(5) .
O1 C2 1.350(3) .
O1 Eu1 2.336(2) 7
O2 C18 1.256(4) .
O3 C20 1.250(4) .
O4 C23 1.253(4) .
O5 C25 1.249(4) .
N1 C9 1.327(4) .
N1 C1 1.360(4) .
N2 C10 1.312(4) .
N2 C11 1.398(4) .
C1 C6 1.427(4) .
C1 C2 1.433(4) .
C2 C3 1.384(4) .
C3 C4 1.412(4) .
C3 H3 0.9500 .
C4 C5 1.365(5) .
C4 H4 0.9500 .
C5 C6 1.416(4) .
C5 H5 0.9500 .
C6 C7 1.415(5) .
C7 C8 1.363(5) .
C7 H7 0.9500 .
C8 C9 1.412(4) .
C8 H8 0.9500 .
C9 C10 1.462(4) .
C11 C16 1.399(4) .
C11 C12 1.403(4) .
C12 C13 1.384(4) .
C12 H12 0.9500 .
C13 C14 1.403(5) .
C13 H13 0.9500 .
C14 C15 1.376(5) .
C14 H14 0.9500 .
C15 C16 1.401(4) .
C15 H15 0.9500 .
C17 C18 1.533(5) .
C18 C19 1.387(5) .
C19 C20 1.390(5) .
C19 H19 0.9500 .
C20 C21 1.538(5) .
C22 C23 1.529(4) .
C23 C24 1.388(4) .
C24 C25 1.397(4) .
C24 H24 0.9500 .
C25 C26 1.529(5) .

loop_
_geom_torsion_atom_site_label_1
_geom_torsion_atom_site_label_2
_geom_torsion_atom_site_label_3
_geom_torsion_atom_site_label_4
_geom_torsion
_geom_torsion_site_symmetry_1
_geom_torsion_site_symmetry_4
O1 Eu1 O1 C2 175.1(3) 7 .
O5 Eu1 O1 C2 -73.0(2) . .
O4 Eu1 O1 C2 -120.8(2) . .
O3 Eu1 O1 C2 112.3(2) . .
O2 Eu1 O1 C2 79.9(2) . .
N1 Eu1 O1 C2 -0.4(2) . .
N2 Eu1 O1 C2 -4.8(2) . .
Eu1 Eu1 O1 C2 175.1(3) 7 .
O1 Eu1 O1 Eu1 0.0 7 7
O5 Eu1 O1 Eu1 111.85(10) . 7
O4 Eu1 O1 Eu1 64.05(13) . 7
O3 Eu1 O1 Eu1 -62.79(14) . 7
O2 Eu1 O1 Eu1 -95.21(10) . 7
N1 Eu1 O1 Eu1 -175.51(11) . 7
N2 Eu1 O1 Eu1 -179.90(8) . 7
O1 Eu1 O2 C18 72.9(3) 7 .
O5 Eu1 O2 C18 -170.9(3) . .
O4 Eu1 O2 C18 -6.0(4) . .
O3 Eu1 O2 C18 -12.5(3) . .
O1 Eu1 O2 C18 144.5(3) . .
N1 Eu1 O2 C18 -145.2(3) . .
N2 Eu1 O2 C18 -84.5(3) . .
Eu1 Eu1 O2 C18 108.4(3) 7 .
O1 Eu1 O3 C20 -78.5(3) 7 .
O5 Eu1 O3 C20 168.9(3) . .
O4 Eu1 O3 C20 -163.5(3) . .
O1 Eu1 O3 C20 -20.3(4) . .
O2 Eu1 O3 C20 13.0(3) . .
N1 Eu1 O3 C20 69.5(3) . .
N2 Eu1 O3 C20 116.0(3) . .
Eu1 Eu1 O3 C20 -55.0(3) 7 .
O1 Eu1 O4 C23 123.4(3) 7 .
O5 Eu1 O4 C23 13.8(3) . .
O3 Eu1 O4 C23 -149.9(3) . .
O1 Eu1 O4 C23 63.9(3) . .
O2 Eu1 O4 C23 -156.1(3) . .
N1 Eu1 O4 C23 -28.6(3) . .
N2 Eu1 O4 C23 -72.4(3) . .
Eu1 Eu1 O4 C23 98.2(3) 7 .
O1 Eu1 O5 C25 -98.7(3) 7 .
O4 Eu1 O5 C25 -21.1(3) . .
O3 Eu1 O5 C25 7.7(4) . .
O1 Eu1 O5 C25 -165.9(3) . .
O2 Eu1 O5 C25 150.6(3) . .
N1 Eu1 O5 C25 124.0(3) . .
N2 Eu1 O5 C25 58.9(3) . .
Eu1 Eu1 O5 C25 -133.1(3) 7 .
O1 Eu1 N1 C9 178.1(2) 7 .
O5 Eu1 N1 C9 -90.6(2) . .
O4 Eu1 N1 C9 -47.9(3) . .
O3 Eu1 N1 C9 52.4(3) . .
O1 Eu1 N1 C9 -175.3(3) . .
O2 Eu1 N1 C9 106.4(2) . .
N2 Eu1 N1 C9 1.0(2) . .
Eu1 Eu1 N1 C9 -178.0(2) 7 .
O1 Eu1 N1 C1 -6.1(3) 7 .
O5 Eu1 N1 C1 85.1(2) . .
O4 Eu1 N1 C1 127.9(2) . .
O3 Eu1 N1 C1 -131.8(2) . .
O1 Eu1 N1 C1 0.5(2) . .
O2 Eu1 N1 C1 -77.8(2) . .
N2 Eu1 N1 C1 176.8(2) . .
Eu1 Eu1 N1 C1 -2.2(2) 7 .
O1 Eu1 N2 C10 -177.0(2) 7 .
O5 Eu1 N2 C10 68.9(2) . .
O4 Eu1 N2 C10 140.4(2) . .
O3 Eu1 N2 C10 -138.5(2) . .
O1 Eu1 N2 C10 2.7(3) . .
O2 Eu1 N2 C10 -71.5(2) . .
N1 Eu1 N2 C10 -1.8(2) . .
Eu1 Eu1 N2 C10 2.5(4) 7 .
O1 Eu1 N2 C11 4.7(4) 7 .
O5 Eu1 N2 C11 -109.4(3) . .
O4 Eu1 N2 C11 -37.9(3) . .
O3 Eu1 N2 C11 43.3(3) . .
O1 Eu1 N2 C11 -175.5(2) . .
O2 Eu1 N2 C11 110.2(3) . .
N1 Eu1 N2 C11 180.0(3) . .
Eu1 Eu1 N2 C11 -175.80(18) 7 .
C9 N1 C1 C6 -3.3(4) . .
Eu1 N1 C1 C6 -179.2(2) . .
C9 N1 C1 C2 175.5(3) . .
Eu1 N1 C1 C2 -0.5(4) . .
Eu1 O1 C2 C3 -7.8(4) 7 .
Eu1 O1 C2 C3 178.5(2) . .
Eu1 O1 C2 C1 174.0(2) 7 .
Eu1 O1 C2 C1 0.3(4) . .
N1 C1 C2 O1 0.1(4) . .
C6 C1 C2 O1 178.9(3) . .
N1 C1 C2 C3 -178.1(3) . .
C6 C1 C2 C3 0.6(4) . .
O1 C2 C3 C4 -177.9(3) . .
C1 C2 C3 C4 0.3(5) . .
C2 C3 C4 C5 -1.1(5) . .
C3 C4 C5 C6 1.0(5) . .
C4 C5 C6 C7 177.7(3) . .
C4 C5 C6 C1 -0.1(5) . .
N1 C1 C6 C7 0.1(5) . .
C2 C1 C6 C7 -178.6(3) . .
N1 C1 C6 C5 178.0(3) . .
C2 C1 C6 C5 -0.7(5) . .
C5 C6 C7 C8 -175.7(3) . .
C1 C6 C7 C8 2.2(5) . .
C6 C7 C8 C9 -1.2(5) . .
C1 N1 C9 C8 4.4(5) . .
Eu1 N1 C9 C8 180.0(2) . .
C1 N1 C9 C10 -175.9(3) . .
Eu1 N1 C9 C10 -0.2(4) . .
C7 C8 C9 N1 -2.1(5) . .
C7 C8 C9 C10 178.1(3) . .
C11 N2 C10 C9 -178.8(3) . .
Eu1 N2 C10 C9 2.6(4) . .
C11 N2 C10 S1 1.6(3) . .
Eu1 N2 C10 S1 -177.09(13) . .
N1 C9 C10 N2 -1.7(4) . .
C8 C9 C10 N2 178.1(3) . .
N1 C9 C10 S1 178.0(2) . .
C8 C9 C10 S1 -2.2(4) . .
C16 S1 C10 N2 -1.7(3) . .
C16 S1 C10 C9 178.6(3) . .
C10 N2 C11 C16 -0.5(4) . .
Eu1 N2 C11 C16 177.8(2) . .
C10 N2 C11 C12 178.5(3) . .
Eu1 N2 C11 C12 -3.2(5) . .
N2 C11 C12 C13 -177.9(3) . .
C16 C11 C12 C13 1.1(5) . .
C11 C12 C13 C14 -0.1(5) . .
C12 C13 C14 C15 -0.6(5) . .
C13 C14 C15 C16 0.2(5) . .
N2 C11 C16 C15 177.7(3) . .
C12 C11 C16 C15 -1.5(5) . .
N2 C11 C16 S1 -0.7(3) . .
C12 C11 C16 S1 -179.8(2) . .
C14 C15 C16 C11 0.8(5) . .
C14 C15 C16 S1 178.8(3) . .
C10 S1 C16 C11 1.2(2) . .
C10 S1 C16 C15 -177.0(3) . .
Eu1 O2 C18 C19 9.7(6) . .
Eu1 O2 C18 C17 -172.1(2) . .
F2 C17 C18 O2 68.5(4) . .
F1' C17 C18 O2 -98.5(10) . .
F1 C17 C18 O2 -54.6(4) . .
F3' C17 C18 O2 133.8(10) . .
F3 C17 C18 O2 -169.3(3) . .
F2' C17 C18 O2 21.8(10) . .
F2 C17 C18 C19 -113.1(5) . .
F1' C17 C18 C19 79.9(10) . .
F1 C17 C18 C19 123.8(4) . .
F3' C17 C18 C19 -47.8(10) . .
F3 C17 C18 C19 9.1(5) . .
F2' C17 C18 C19 -159.8(9) . .
O2 C18 C19 C20 1.0(6) . .
C17 C18 C19 C20 -177.2(3) . .
Eu1 O3 C20 C19 -10.5(6) . .
Eu1 O3 C20 C21 169.6(2) . .
C18 C19 C20 O3 -0.7(6) . .
C18 C19 C20 C21 179.2(3) . .
O3 C20 C21 F4' 166.5(7) . .
C19 C20 C21 F4' -13.4(8) . .
O3 C20 C21 F6 19.7(6) . .
C19 C20 C21 F6 -160.2(5) . .
O3 C20 C21 F5 -110.2(5) . .
C19 C20 C21 F5 69.9(5) . .
O3 C20 C21 F5' -66.4(8) . .
C19 C20 C21 F5' 113.7(8) . .
O3 C20 C21 F4 135.7(4) . .
C19 C20 C21 F4 -44.2(5) . .
O3 C20 C21 F6' 43.6(8) . .
C19 C20 C21 F6' -136.3(8) . .
Eu1 O4 C23 C24 -5.0(5) . .
Eu1 O4 C23 C22 177.2(2) . .
F9 C22 C23 O4 -154.0(4) . .
F7 C22 C23 O4 -30.7(4) . .
F8 C22 C23 O4 86.4(4) . .
F9 C22 C23 C24 28.0(5) . .
F7 C22 C23 C24 151.2(3) . .
F8 C22 C23 C24 -91.6(4) . .
O4 C23 C24 C25 -7.2(5) . .
C22 C23 C24 C25 170.6(3) . .
Eu1 O5 C25 C24 20.1(5) . .
Eu1 O5 C25 C26 -160.5(2) . .
C23 C24 C25 O5 -0.3(6) . .
C23 C24 C25 C26 -179.6(3) . .
O5 C25 C26 F11 -55.9(4) . .
C24 C25 C26 F11 123.6(4) . .
O5 C25 C26 F10 -176.4(4) . .
C24 C25 C26 F10 3.0(5) . .
O5 C25 C26 F12 61.3(5) . .
C24 C25 C26 F12 -119.3(4) . .
